data_4310008
loop_
_publ_author_name
'F. Albert Cotton'
'Carlos A. Murillo'
'Salah E. Stiriba'
'Xiaoping Wang'
'Rongmin Yu'

_publ_section_title
;
Chiral Organometallic Triangles with Rh-Rh Bonds. 2. Compounds Prepared
from Enantiopure cis-Rh2(C6H4PPh2)2(OAc)2(HOAc)2 and Their Catalytic
Potentials
;
_journal_name_full 'Inorganic Chemistry'
_journal_page_first 8223
_journal_page_last 8233
_journal_paper_doi 10.1021/ic051282c
_journal_volume 44
_journal_year 2005
_chemical_formula_moiety 'C140 H111 Cl2 N5 O12 P6 Rh6, 2(C H2 Cl2)'
_chemical_formula_sum 'C142 H115 Cl6 N5 O12 P6 Rh6'
_chemical_formula_weight 3099.37
_chemical_name_systematic
; 
 ? 
;
_space_group_IT_number 4
_symmetry_cell_setting monoclinic
_symmetry_space_group_name_Hall 'P 2yb'
_symmetry_space_group_name_H-M 'P 1 21 1'
_atom_sites_solution_hydrogens geom
_atom_sites_solution_primary direct
_atom_sites_solution_secondary difmap
_audit_creation_method SHELXL-97
_cell_angle_alpha 90.00
_cell_angle_beta 113.0320(10)
_cell_angle_gamma 90.00
_cell_formula_units_Z 2
_cell_length_a 15.2104(13)
_cell_length_b 27.015(2)
_cell_length_c 16.9695(15)
_cell_measurement_reflns_used 8007
_cell_measurement_temperature 173(2)
_cell_measurement_theta_max 27.56
_cell_measurement_theta_min 2.61
_cell_volume 6417.1(9)
_computing_cell_refinement SAINT
_computing_data_collection SMART
_computing_data_reduction SAINT
_computing_molecular_graphics 'SHELXTL (Siemens, 1996)'
_computing_publication_material CIFTAB
_computing_structure_refinement 'SHELXL-97 (Sheldrick, 1997)'
_computing_structure_solution 'SHELXS-97 (Sheldrick, 1990)'
_diffrn_ambient_temperature 173(2)
_diffrn_detector_area_resol_mean 0
_diffrn_measured_fraction_theta_full 0.989
_diffrn_measured_fraction_theta_max 0.989
_diffrn_measurement_device_type 'Bruker SMART 1000'
_diffrn_measurement_method '\w scans'
_diffrn_radiation_monochromator graphite
_diffrn_radiation_source 'Normal-focus sealed tube'
_diffrn_radiation_type MoK\a
_diffrn_radiation_wavelength 0.71073
_diffrn_reflns_av_R_equivalents 0.0315
_diffrn_reflns_av_sigmaI/netI 0.0426
_diffrn_reflns_limit_h_max 19
_diffrn_reflns_limit_h_min -19
_diffrn_reflns_limit_k_max 15
_diffrn_reflns_limit_k_min -35
_diffrn_reflns_limit_l_max 22
_diffrn_reflns_limit_l_min -21
_diffrn_reflns_number 41508
_diffrn_reflns_theta_full 27.62
_diffrn_reflns_theta_max 27.62
_diffrn_reflns_theta_min 1.51
_diffrn_standards_decay_% 0
_diffrn_standards_interval_count 0
_diffrn_standards_interval_time 0
_diffrn_standards_number 0
_exptl_absorpt_coefficient_mu 1.018
_exptl_absorpt_correction_T_max 0.8876
_exptl_absorpt_correction_T_min 0.6629
_exptl_absorpt_correction_type multi-scan
_exptl_absorpt_process_details sadabs
_exptl_crystal_colour Red
_exptl_crystal_density_diffrn 1.604
_exptl_crystal_density_method 'not measured'
_exptl_crystal_description plate
_exptl_crystal_F_000 3120
_exptl_crystal_size_max 0.44
_exptl_crystal_size_mid 0.33
_exptl_crystal_size_min 0.12
_refine_diff_density_max 1.201
_refine_diff_density_min -1.196
_refine_diff_density_rms 0.103
_refine_ls_abs_structure_details 'Flack H D (1983), Acta Cryst. A39, 876-881'
_refine_ls_abs_structure_Flack -0.012(16)
_refine_ls_extinction_method none
_refine_ls_goodness_of_fit_ref 1.055
_refine_ls_hydrogen_treatment noref
_refine_ls_matrix_type full
_refine_ls_number_parameters 1576
_refine_ls_number_reflns 20219
_refine_ls_number_restraints 3
_refine_ls_restrained_S_all 1.056
_refine_ls_R_factor_all 0.0375
_refine_ls_R_factor_gt 0.0335
_refine_ls_shift/su_max 0.002
_refine_ls_shift/su_mean 0.000
_refine_ls_structure_factor_coef Fsqd
_refine_ls_weighting_details 'calc w=1/[\s^2^(Fo^2^)+(0.0412P)^2^+8.2746P] where P=(Fo^2^+2Fc^2^)/3'
_refine_ls_weighting_scheme calc
_refine_ls_wR_factor_gt 0.0826
_refine_ls_wR_factor_ref 0.0857
_reflns_number_gt 18919
_reflns_number_total 20219
_reflns_threshold_expression >2sigma(I)
_cod_data_source_file ic051282csi20050729_010330_05.cif
_cod_data_source_block SSS4
_cod_original_cell_volume 6417.2(10)
_cod_database_code 4310008

loop_
_symmetry_equiv_pos_as_xyz
'x, y, z'
'-x, y+1/2, -z'

loop_
_atom_site_label
_atom_site_type_symbol
_atom_site_fract_x
_atom_site_fract_y
_atom_site_fract_z
_atom_site_U_iso_or_equiv
_atom_site_adp_type
_atom_site_occupancy
_atom_site_symmetry_multiplicity
_atom_site_calc_flag
_atom_site_refinement_flags
_atom_site_disorder_assembly
_atom_site_disorder_group
Rh1 Rh 0.85295(2) 0.090655(15) 0.73704(2) 0.01471(8) Uani 1 1 d . . .
Rh2 Rh 0.72129(2) 0.056006(16) 0.77635(2) 0.01451(8) Uani 1 1 d . . .
Rh3 Rh 0.98230(2) -0.131797(15) 0.63957(2) 0.01453(8) Uani 1 1 d . . .
Rh4 Rh 0.86674(3) -0.173491(15) 0.69499(2) 0.01452(8) Uani 1 1 d . . .
Rh5 Rh 0.61540(3) -0.005211(16) 0.33924(2) 0.01597(8) Uani 1 1 d . . .
Rh6 Rh 0.50555(2) -0.057173(16) 0.38876(2) 0.01525(8) Uani 1 1 d . . .
Cl1 Cl 0.45094(13) -0.07170(8) 0.68785(12) 0.0520(5) Uani 1 1 d . . .
Cl2 Cl 0.58436(11) 0.00104(8) 0.78933(10) 0.0441(4) Uani 1 1 d . . .
P1 P 0.77770(9) 0.16291(5) 0.71287(8) 0.0174(3) Uani 1 1 d . . .
P2 P 0.81883(8) 0.05722(6) 0.91285(7) 0.0170(3) Uani 1 1 d . . .
P3 P 1.09855(8) -0.14605(6) 0.76772(8) 0.0177(3) Uani 1 1 d . . .
P4 P 0.87786(9) -0.24038(5) 0.62365(8) 0.0165(3) Uani 1 1 d . . .
P5 P 0.58766(9) -0.05996(6) 0.23539(8) 0.0207(3) Uani 1 1 d . . .
P6 P 0.40101(8) 0.00326(6) 0.34192(7) 0.0176(3) Uani 1 1 d . . .
O1 O 0.9086(2) 0.01783(14) 0.7589(2) 0.0187(7) Uani 1 1 d . . .
O2 O 0.7707(2) -0.01588(14) 0.7516(2) 0.0187(8) Uani 1 1 d . . .
O3 O 0.9240(2) -0.06472(15) 0.6716(2) 0.0188(8) Uani 1 1 d . . .
O4 O 0.8670(2) -0.10530(15) 0.7573(2) 0.0205(8) Uani 1 1 d . . .
O5 O 0.7661(2) 0.05795(15) 0.61332(19) 0.0179(7) Uani 1 1 d . . .
O6 O 0.6352(2) 0.05177(15) 0.6435(2) 0.0191(8) Uani 1 1 d . . .
O7 O 0.6362(2) 0.03987(15) 0.4467(2) 0.0200(8) Uani 1 1 d . . .
O8 O 0.5845(2) -0.01952(14) 0.5116(2) 0.0184(8) Uani 1 1 d . . .
O9 O 0.8614(2) -0.12351(15) 0.5222(2) 0.0199(8) Uani 1 1 d . . .
O10 O 0.7603(2) -0.13434(15) 0.5882(2) 0.0176(7) Uani 1 1 d . . .
O11 O 0.7277(2) -0.05098(15) 0.4316(2) 0.0191(8) Uani 1 1 d . . .
O12 O 0.6210(2) -0.10837(15) 0.4332(2) 0.0199(8) Uani 1 1 d . . .
N1 N 0.9609(3) 0.10413(19) 0.6808(3) 0.0213(10) Uani 1 1 d . . .
N3 N 1.0516(3) -0.07857(19) 0.5778(3) 0.0222(10) Uani 1 1 d . . .
N4 N 0.7450(3) -0.19437(19) 0.7344(3) 0.0237(10) Uani 1 1 d . . .
N5 N 0.7410(3) 0.03668(19) 0.3336(3) 0.0221(10) Uani 1 1 d . . .
N6 N 0.4461(3) -0.10648(18) 0.4671(3) 0.0206(9) Uani 1 1 d . . .
C1 C 0.6978(3) 0.1672(2) 0.7678(3) 0.0182(11) Uani 1 1 d . . .
C2 C 0.6682(3) 0.1216(2) 0.7898(3) 0.0174(10) Uani 1 1 d . . .
C3 C 0.5955(3) 0.1253(2) 0.8224(3) 0.0235(12) Uani 1 1 d . . .
H3A H 0.5693 0.0958 0.8345 0.028 Uiso 1 1 calc R . .
C4 C 0.5616(4) 0.1703(2) 0.8372(3) 0.0250(13) Uani 1 1 d . . .
H4A H 0.5133 0.1709 0.8596 0.030 Uiso 1 1 calc R . .
C5 C 0.5969(4) 0.2147(2) 0.8199(4) 0.0276(13) Uani 1 1 d . . .
H5A H 0.5755 0.2456 0.8326 0.033 Uiso 1 1 calc R . .
C6 C 0.6642(4) 0.2127(2) 0.7838(3) 0.0240(12) Uani 1 1 d . . .
H6A H 0.6878 0.2425 0.7697 0.029 Uiso 1 1 calc R . .
C7 C 0.8440(3) 0.2217(2) 0.7397(3) 0.0196(11) Uani 1 1 d . . .
C8 C 0.8438(4) 0.2551(3) 0.6772(4) 0.0343(15) Uani 1 1 d . . .
H8A H 0.8092 0.2474 0.6185 0.041 Uiso 1 1 calc R . .
C9 C 0.8933(5) 0.2993(3) 0.6993(4) 0.0458(18) Uani 1 1 d . . .
H9A H 0.8947 0.3210 0.6558 0.055 Uiso 1 1 calc R . .
C10 C 0.9409(5) 0.3120(3) 0.7848(4) 0.0440(17) Uani 1 1 d . . .
H10A H 0.9722 0.3431 0.8001 0.053 Uiso 1 1 calc R . .
C11 C 0.9422(5) 0.2791(3) 0.8470(4) 0.0392(16) Uani 1 1 d . . .
H11A H 0.9761 0.2873 0.9056 0.047 Uiso 1 1 calc R . .
C12 C 0.8953(4) 0.2342(2) 0.8260(3) 0.0284(13) Uani 1 1 d . . .
H12A H 0.8978 0.2117 0.8699 0.034 Uiso 1 1 calc R . .
C13 C 0.7031(3) 0.1723(2) 0.5988(3) 0.0200(11) Uani 1 1 d . . .
C14 C 0.7354(4) 0.1566(2) 0.5372(3) 0.0232(11) Uani 1 1 d . . .
H14A H 0.7953 0.1403 0.5545 0.028 Uiso 1 1 calc R . .
C15 C 0.6818(4) 0.1641(3) 0.4505(4) 0.0310(13) Uani 1 1 d . . .
H15A H 0.7039 0.1518 0.4090 0.037 Uiso 1 1 calc R . .
C16 C 0.5966(4) 0.1893(3) 0.4247(4) 0.0360(16) Uani 1 1 d . . .
H16A H 0.5601 0.1951 0.3656 0.043 Uiso 1 1 calc R . .
C17 C 0.5644(4) 0.2063(3) 0.4856(4) 0.0381(16) Uani 1 1 d . . .
H17A H 0.5059 0.2240 0.4681 0.046 Uiso 1 1 calc R . .
C18 C 0.6167(4) 0.1976(3) 0.5718(4) 0.0294(13) Uani 1 1 d . . .
H18A H 0.5933 0.2090 0.6129 0.035 Uiso 1 1 calc R . .
C19 C 0.9292(3) 0.0892(2) 0.9292(3) 0.0187(10) Uani 1 1 d . . .
C20 C 0.9424(3) 0.1084(2) 0.8581(3) 0.0188(10) Uani 1 1 d . . .
C21 C 1.0289(4) 0.1335(2) 0.8760(3) 0.0248(12) Uani 1 1 d . . .
H21A H 1.0399 0.1486 0.8302 0.030 Uiso 1 1 calc R . .
C22 C 1.0985(4) 0.1369(3) 0.9579(4) 0.0310(14) Uani 1 1 d . . .
H22A H 1.1562 0.1540 0.9667 0.037 Uiso 1 1 calc R . .
C23 C 1.0858(4) 0.1160(3) 1.0277(4) 0.0308(14) Uani 1 1 d . . .
H23A H 1.1340 0.1183 1.0839 0.037 Uiso 1 1 calc R . .
C24 C 1.0016(3) 0.0920(2) 1.0126(3) 0.0251(12) Uani 1 1 d . . .
H24A H 0.9915 0.0769 1.0589 0.030 Uiso 1 1 calc R . .
C25 C 0.7706(3) 0.0873(2) 0.9849(3) 0.0210(11) Uani 1 1 d . . .
C26 C 0.8005(4) 0.1333(2) 1.0187(3) 0.0249(12) Uani 1 1 d . . .
H26A H 0.8521 0.1487 1.0100 0.030 Uiso 1 1 calc R . .
C27 C 0.7564(4) 0.1579(3) 1.0656(4) 0.0314(13) Uani 1 1 d . . .
H27A H 0.7786 0.1896 1.0892 0.038 Uiso 1 1 calc R . .
C28 C 0.6808(4) 0.1363(3) 1.0781(4) 0.0335(14) Uani 1 1 d . . .
H28A H 0.6518 0.1528 1.1112 0.040 Uiso 1 1 calc R . .
C29 C 0.6471(4) 0.0906(3) 1.0422(3) 0.0306(13) Uani 1 1 d . . .
H29A H 0.5941 0.0759 1.0496 0.037 Uiso 1 1 calc R . .
C30 C 0.6910(4) 0.0663(2) 0.9953(3) 0.0258(12) Uani 1 1 d . . .
H30A H 0.6672 0.0352 0.9700 0.031 Uiso 1 1 calc R . .
C31 C 0.8586(4) -0.0048(2) 0.9571(3) 0.0228(11) Uani 1 1 d . . .
C32 C 0.8128(5) -0.0336(3) 0.9977(5) 0.0445(18) Uani 1 1 d . . .
H32A H 0.7641 -0.0192 1.0122 0.053 Uiso 1 1 calc R . .
C33 C 0.8370(5) -0.0827(3) 1.0172(6) 0.063(3) Uani 1 1 d . . .
H33A H 0.8051 -0.1016 1.0451 0.076 Uiso 1 1 calc R . .
C34 C 0.9086(5) -0.1048(3) 0.9961(5) 0.0488(19) Uani 1 1 d . . .
H34A H 0.9229 -0.1390 1.0067 0.059 Uiso 1 1 calc R . .
C35 C 0.9572(4) -0.0762(3) 0.9602(3) 0.0348(15) Uani 1 1 d . . .
H35A H 1.0079 -0.0901 0.9480 0.042 Uiso 1 1 calc R . .
C36 C 0.9327(4) -0.0269(3) 0.9416(3) 0.0281(13) Uani 1 1 d . . .
H36A H 0.9679 -0.0075 0.9174 0.034 Uiso 1 1 calc R . .
C37 C 1.0626(4) -0.1893(2) 0.8318(3) 0.0200(11) Uani 1 1 d . . .
C38 C 0.9649(3) -0.2011(2) 0.8043(3) 0.0181(10) Uani 1 1 d . . .
C39 C 0.9401(4) -0.2324(2) 0.8583(3) 0.0224(11) Uani 1 1 d . . .
H39A H 0.8748 -0.2409 0.8423 0.027 Uiso 1 1 calc R . .
C40 C 1.0075(4) -0.2519(2) 0.9350(3) 0.0270(12) Uani 1 1 d . . .
H40A H 0.9875 -0.2722 0.9706 0.032 Uiso 1 1 calc R . .
C41 C 1.1031(4) -0.2412(2) 0.9579(3) 0.0285(13) Uani 1 1 d . . .
H41A H 1.1497 -0.2550 1.0085 0.034 Uiso 1 1 calc R . .
C42 C 1.1308(4) -0.2104(2) 0.9072(3) 0.0252(12) Uani 1 1 d . . .
H42A H 1.1966 -0.2032 0.9231 0.030 Uiso 1 1 calc R . .
C43 C 1.2102(4) -0.1753(3) 0.7713(3) 0.0291(14) Uani 1 1 d . . .
C44 C 1.2928(4) -0.1484(4) 0.7869(5) 0.056(2) Uani 1 1 d . . .
H44A H 1.2969 -0.1141 0.7997 0.067 Uiso 1 1 calc R . .
C45 C 1.3720(6) -0.1757(5) 0.7824(7) 0.081(4) Uani 1 1 d . . .
H45A H 1.4300 -0.1587 0.7917 0.097 Uiso 1 1 calc R . .
C46 C 1.3662(7) -0.2238(4) 0.7658(7) 0.079(3) Uani 1 1 d . . .
H46A H 1.4197 -0.2405 0.7627 0.095 Uiso 1 1 calc R . .
C47 C 1.2890(6) -0.2484(4) 0.7536(4) 0.055(2) Uani 1 1 d . . .
H47A H 1.2875 -0.2831 0.7440 0.065 Uiso 1 1 calc R . .
C48 C 1.2091(4) -0.2251(3) 0.7545(4) 0.0379(16) Uani 1 1 d . . .
H48A H 1.1525 -0.2436 0.7434 0.046 Uiso 1 1 calc R . .
C49 C 1.1427(4) -0.0919(2) 0.8377(3) 0.0233(12) Uani 1 1 d . . .
C50 C 1.1150(4) -0.0446(2) 0.8072(4) 0.0301(14) Uani 1 1 d . . .
H50A H 1.0775 -0.0397 0.7480 0.036 Uiso 1 1 calc R . .
C51 C 1.1411(4) -0.0041(3) 0.8617(4) 0.0378(15) Uani 1 1 d . . .
H51A H 1.1189 0.0279 0.8397 0.045 Uiso 1 1 calc R . .
C52 C 1.1988(4) -0.0095(3) 0.9471(4) 0.0408(17) Uani 1 1 d . . .
H52A H 1.2162 0.0183 0.9844 0.049 Uiso 1 1 calc R . .
C53 C 1.2301(6) -0.0561(3) 0.9765(4) 0.055(2) Uani 1 1 d . . .
H53A H 1.2721 -0.0605 1.0347 0.066 Uiso 1 1 calc R . .
C54 C 1.2022(5) -0.0968(3) 0.9237(4) 0.0485(19) Uani 1 1 d . . .
H54A H 1.2239 -0.1287 0.9464 0.058 Uiso 1 1 calc R . .
C55 C 0.9809(3) -0.2394(2) 0.5942(3) 0.0206(11) Uani 1 1 d . . .
C56 C 1.0229(3) -0.1925(2) 0.5959(3) 0.0178(10) Uani 1 1 d . . .
C57 C 1.0959(4) -0.1919(2) 0.5638(3) 0.0229(12) Uani 1 1 d . . .
H57A H 1.1247 -0.1611 0.5609 0.027 Uiso 1 1 calc R . .
C58 C 1.1270(4) -0.2339(2) 0.5364(3) 0.0263(13) Uani 1 1 d . . .
H58A H 1.1754 -0.2314 0.5143 0.032 Uiso 1 1 calc R . .
C59 C 1.0888(4) -0.2793(2) 0.5407(3) 0.0263(12) Uani 1 1 d . . .
H59A H 1.1122 -0.3084 0.5241 0.032 Uiso 1 1 calc R . .
C60 C 1.0153(4) -0.2820(2) 0.5696(3) 0.0222(11) Uani 1 1 d . . .
H60A H 0.9881 -0.3133 0.5727 0.027 Uiso 1 1 calc R . .
C61 C 0.8892(3) -0.3018(2) 0.6730(3) 0.0198(11) Uani 1 1 d . . .
C62 C 0.9720(3) -0.3140(2) 0.7443(3) 0.0193(11) Uani 1 1 d . . .
H62A H 1.0222 -0.2905 0.7659 0.023 Uiso 1 1 calc R . .
C63 C 0.9821(4) -0.3593(2) 0.7837(3) 0.0249(12) Uani 1 1 d . . .
H63A H 1.0382 -0.3664 0.8328 0.030 Uiso 1 1 calc R . .
C64 C 0.9116(4) -0.3946(2) 0.7525(4) 0.0289(13) Uani 1 1 d . . .
H64A H 0.9192 -0.4260 0.7797 0.035 Uiso 1 1 calc R . .
C65 C 0.8287(4) -0.3840(2) 0.6805(4) 0.0305(13) Uani 1 1 d . . .
H65A H 0.7802 -0.4084 0.6578 0.037 Uiso 1 1 calc R . .
C66 C 0.8179(4) -0.3377(2) 0.6426(3) 0.0256(12) Uani 1 1 d . . .
H66A H 0.7606 -0.3302 0.5948 0.031 Uiso 1 1 calc R . .
C67 C 0.7750(3) -0.2509(2) 0.5215(3) 0.0197(11) Uani 1 1 d . . .
C68 C 0.7820(4) -0.2828(3) 0.4591(3) 0.0283(13) Uani 1 1 d . . .
H68A H 0.8413 -0.2981 0.4676 0.034 Uiso 1 1 calc R . .
C69 C 0.7020(4) -0.2921(3) 0.3844(3) 0.0337(14) Uani 1 1 d . . .
H69A H 0.7071 -0.3138 0.3424 0.040 Uiso 1 1 calc R . .
C70 C 0.6160(4) -0.2702(3) 0.3711(4) 0.0360(15) Uani 1 1 d . . .
H70A H 0.5617 -0.2772 0.3203 0.043 Uiso 1 1 calc R . .
C71 C 0.6083(4) -0.2382(2) 0.4311(4) 0.0309(13) Uani 1 1 d . . .
H71A H 0.5493 -0.2220 0.4206 0.037 Uiso 1 1 calc R . .
C72 C 0.6870(4) -0.2295(2) 0.5076(3) 0.0250(12) Uani 1 1 d . . .
H72A H 0.6803 -0.2088 0.5502 0.030 Uiso 1 1 calc R . .
C73 C 0.4842(4) -0.0988(2) 0.2189(3) 0.0212(11) Uani 1 1 d . . .
C74 C 0.4424(3) -0.0956(2) 0.2792(3) 0.0206(11) Uani 1 1 d . . .
C75 C 0.3596(4) -0.1240(2) 0.2615(3) 0.0270(13) Uani 1 1 d . . .
H75A H 0.3298 -0.1236 0.3013 0.032 Uiso 1 1 calc R . .
C76 C 0.3199(4) -0.1525(2) 0.1885(4) 0.0315(13) Uani 1 1 d . . .
H76A H 0.2623 -0.1702 0.1778 0.038 Uiso 1 1 calc R . .
C77 C 0.3639(4) -0.1554(2) 0.1307(4) 0.0333(14) Uani 1 1 d . . .
H77A H 0.3380 -0.1759 0.0815 0.040 Uiso 1 1 calc R . .
C78 C 0.4453(4) -0.1284(3) 0.1454(3) 0.0305(13) Uani 1 1 d . . .
H78A H 0.4754 -0.1298 0.1058 0.037 Uiso 1 1 calc R . .
C79 C 0.5621(4) -0.0428(2) 0.1235(3) 0.0252(13) Uani 1 1 d . . .
C80 C 0.6075(4) -0.0637(3) 0.0747(4) 0.0374(16) Uani 1 1 d . . .
H80A H 0.6629 -0.0834 0.1016 0.045 Uiso 1 1 calc R . .
C81 C 0.5726(5) -0.0561(3) -0.0128(4) 0.0449(19) Uani 1 1 d . . .
H81A H 0.6043 -0.0708 -0.0452 0.054 Uiso 1 1 calc R . .
C82 C 0.4939(5) -0.0279(3) -0.0532(4) 0.046(2) Uani 1 1 d . . .
H82A H 0.4703 -0.0235 -0.1135 0.055 Uiso 1 1 calc R . .
C83 C 0.4478(4) -0.0055(3) -0.0062(4) 0.0459(19) Uani 1 1 d . . .
H83A H 0.3941 0.0153 -0.0337 0.055 Uiso 1 1 calc R . .
C84 C 0.4816(4) -0.0139(3) 0.0819(3) 0.0362(16) Uani 1 1 d . . .
H84A H 0.4489 0.0003 0.1140 0.043 Uiso 1 1 calc R . .
C85 C 0.6898(4) -0.1027(3) 0.2615(4) 0.0309(14) Uani 1 1 d . . .
C86 C 0.6871(5) -0.1501(3) 0.2863(5) 0.0460(18) Uani 1 1 d . . .
H86A H 0.6288 -0.1638 0.2843 0.055 Uiso 1 1 calc R . .
C87 C 0.7694(7) -0.1785(4) 0.3145(6) 0.072(3) Uani 1 1 d . . .
H87A H 0.7670 -0.2115 0.3332 0.086 Uiso 1 1 calc R . .
C88 C 0.8534(6) -0.1604(4) 0.3163(6) 0.068(3) Uani 1 1 d . . .
H88A H 0.9085 -0.1810 0.3340 0.082 Uiso 1 1 calc R . .
C89 C 0.8584(5) -0.1132(4) 0.2927(5) 0.052(2) Uani 1 1 d . . .
H89A H 0.9170 -0.0999 0.2946 0.063 Uiso 1 1 calc R . .
C90 C 0.7778(4) -0.0846(3) 0.2661(5) 0.0471(18) Uani 1 1 d . . .
H90A H 0.7817 -0.0512 0.2501 0.057 Uiso 1 1 calc R . .
C91 C 0.4247(4) 0.0460(2) 0.2706(3) 0.0206(11) Uani 1 1 d . . .
C92 C 0.5158(3) 0.0436(2) 0.2674(3) 0.0202(11) Uani 1 1 d . . .
C93 C 0.5355(4) 0.0800(2) 0.2172(3) 0.0291(13) Uani 1 1 d . . .
H93A H 0.5972 0.0809 0.2156 0.035 Uiso 1 1 calc R . .
C94 C 0.4676(4) 0.1146(3) 0.1696(4) 0.0350(15) Uani 1 1 d . . .
H94A H 0.4831 0.1383 0.1356 0.042 Uiso 1 1 calc R . .
C95 C 0.3777(4) 0.1146(3) 0.1719(4) 0.0321(14) Uani 1 1 d . . .
H95A H 0.3309 0.1378 0.1390 0.039 Uiso 1 1 calc R . .
C96 C 0.3570(4) 0.0809(3) 0.2216(3) 0.0283(13) Uani 1 1 d . . .
H96A H 0.2953 0.0810 0.2233 0.034 Uiso 1 1 calc R . .
C97 C 0.3999(3) 0.0414(2) 0.4305(3) 0.0210(11) Uani 1 1 d . . .
C98 C 0.4140(4) 0.0929(3) 0.4351(4) 0.0280(13) Uani 1 1 d . . .
H98A H 0.4246 0.1097 0.3904 0.034 Uiso 1 1 calc R . .
C99 C 0.4125(4) 0.1190(2) 0.5047(4) 0.0334(14) Uani 1 1 d . . .
H99A H 0.4209 0.1539 0.5066 0.040 Uiso 1 1 calc R . .
C100 C 0.3992(4) 0.0958(3) 0.5709(4) 0.0334(14) Uani 1 1 d . . .
H10B H 0.3981 0.1145 0.6179 0.040 Uiso 1 1 calc R . .
C101 C 0.3877(4) 0.0454(3) 0.5688(4) 0.0315(14) Uani 1 1 d . . .
H10C H 0.3787 0.0292 0.6147 0.038 Uiso 1 1 calc R . .
C102 C 0.3890(4) 0.0181(2) 0.5005(3) 0.0251(12) Uani 1 1 d . . .
H10D H 0.3824 -0.0169 0.5006 0.030 Uiso 1 1 calc R . .
C103 C 0.2747(3) -0.0120(2) 0.2823(3) 0.0225(12) Uani 1 1 d . . .
C104 C 0.2427(4) -0.0224(3) 0.1947(3) 0.0347(16) Uani 1 1 d . . .
H10E H 0.2862 -0.0204 0.1672 0.042 Uiso 1 1 calc R . .
C105 C 0.1479(4) -0.0357(3) 0.1471(4) 0.0429(18) Uani 1 1 d . . .
H10F H 0.1272 -0.0421 0.0875 0.051 Uiso 1 1 calc R . .
C106 C 0.0851(4) -0.0395(3) 0.1863(4) 0.0407(17) Uani 1 1 d . . .
H10G H 0.0208 -0.0488 0.1537 0.049 Uiso 1 1 calc R . .
C107 C 0.1142(4) -0.0299(3) 0.2734(4) 0.0363(15) Uani 1 1 d . . .
H10H H 0.0705 -0.0331 0.3006 0.044 Uiso 1 1 calc R . .
C108 C 0.2092(4) -0.0154(2) 0.3206(4) 0.0292(13) Uani 1 1 d . . .
H10I H 0.2289 -0.0078 0.3797 0.035 Uiso 1 1 calc R . .
C109 C 0.8508(3) -0.0176(2) 0.7464(3) 0.0177(11) Uani 1 1 d . . .
C110 C 0.8832(3) -0.0673(2) 0.7235(3) 0.0188(11) Uani 1 1 d . . .
C111 C 0.6815(3) 0.04604(19) 0.5969(3) 0.0147(10) Uani 1 1 d . . .
C112 C 0.6282(3) 0.0192(2) 0.5103(3) 0.0161(10) Uani 1 1 d . . .
C113 C 0.7824(3) -0.1184(2) 0.5286(3) 0.0175(10) Uani 1 1 d . . .
C114 C 0.7038(3) -0.0898(2) 0.4575(3) 0.0171(10) Uani 1 1 d . . .
C115 C 0.9933(4) 0.1481(2) 0.6696(4) 0.0271(12) Uani 1 1 d . . .
H11B H 0.9656 0.1769 0.6826 0.033 Uiso 1 1 calc R . .
C116 C 1.0651(4) 0.1540(3) 0.6402(4) 0.0313(14) Uani 1 1 d . . .
H11C H 1.0858 0.1862 0.6327 0.038 Uiso 1 1 calc R . .
C117 C 1.1069(4) 0.1126(3) 0.6218(4) 0.0320(15) Uani 1 1 d . . .
H11D H 1.1578 0.1154 0.6030 0.038 Uiso 1 1 calc R . .
C118 C 1.0723(4) 0.0674(3) 0.6316(4) 0.0362(15) Uani 1 1 d . . .
H11E H 1.0988 0.0381 0.6190 0.043 Uiso 1 1 calc R . .
C119 C 0.9988(4) 0.0645(2) 0.6598(3) 0.0283(13) Uani 1 1 d . . .
H11F H 0.9743 0.0328 0.6643 0.034 Uiso 1 1 calc R . .
C120 C 0.9969(4) -0.0545(3) 0.5073(3) 0.0279(12) Uani 1 1 d . . .
H12B H 0.9298 -0.0597 0.4860 0.034 Uiso 1 1 calc R . .
C121 C 1.0315(5) -0.0224(3) 0.4630(4) 0.0367(15) Uani 1 1 d . . .
H12C H 0.9893 -0.0066 0.4122 0.044 Uiso 1 1 calc R . .
C122 C 1.1283(5) -0.0135(3) 0.4936(4) 0.0408(17) Uani 1 1 d . . .
H12D H 1.1543 0.0085 0.4647 0.049 Uiso 1 1 calc R . .
C123 C 1.1870(5) -0.0377(3) 0.5680(5) 0.0404(16) Uani 1 1 d . . .
H12E H 1.2542 -0.0326 0.5910 0.049 Uiso 1 1 calc R . .
C124 C 1.1459(4) -0.0692(2) 0.6074(4) 0.0314(14) Uani 1 1 d . . .
H12F H 1.1865 -0.0853 0.6585 0.038 Uiso 1 1 calc R . .
C125 C 0.7234(5) -0.1623(3) 0.7851(4) 0.0437(18) Uani 1 1 d . . .
H12G H 0.7487 -0.1298 0.7920 0.052 Uiso 1 1 calc R . .
C126 C 0.6654(6) -0.1755(4) 0.8274(5) 0.066(3) Uani 1 1 d . . .
H12H H 0.6515 -0.1525 0.8633 0.079 Uiso 1 1 calc R . .
C127 C 0.6276(6) -0.2235(4) 0.8160(5) 0.070(3) Uani 1 1 d . . .
H12I H 0.5891 -0.2337 0.8456 0.084 Uiso 1 1 calc R . .
C128 C 0.6458(4) -0.2553(3) 0.7629(4) 0.0410(18) Uani 1 1 d . . .
H12J H 0.6196 -0.2877 0.7531 0.049 Uiso 1 1 calc R . .
C129 C 0.7050(4) -0.2385(3) 0.7229(4) 0.0322(14) Uani 1 1 d . . .
H12K H 0.7172 -0.2604 0.6846 0.039 Uiso 1 1 calc R . .
C130 C 0.7592(4) 0.0434(2) 0.2634(3) 0.0270(13) Uani 1 1 d . . .
H13A H 0.7160 0.0300 0.2108 0.032 Uiso 1 1 calc R . .
C131 C 0.8381(4) 0.0689(3) 0.2640(4) 0.0375(16) Uani 1 1 d . . .
H13B H 0.8491 0.0726 0.2129 0.045 Uiso 1 1 calc R . .
C132 C 0.9011(4) 0.0891(3) 0.3405(4) 0.0355(14) Uani 1 1 d . . .
H13C H 0.9555 0.1073 0.3429 0.043 Uiso 1 1 calc R . .
C133 C 0.8826(4) 0.0821(3) 0.4124(4) 0.0313(14) Uani 1 1 d . . .
H13D H 0.9242 0.0957 0.4655 0.038 Uiso 1 1 calc R . .
C134 C 0.8033(4) 0.0550(2) 0.4077(3) 0.0270(12) Uani 1 1 d . . .
H13E H 0.7928 0.0494 0.4586 0.032 Uiso 1 1 calc R . .
C135 C 0.3541(4) -0.1122(2) 0.4539(4) 0.0274(13) Uani 1 1 d . . .
H13F H 0.3080 -0.0927 0.4109 0.033 Uiso 1 1 calc R . .
C136 C 0.3227(4) -0.1450(3) 0.4994(4) 0.0304(14) Uani 1 1 d . . .
H13G H 0.2565 -0.1474 0.4878 0.037 Uiso 1 1 calc R . .
C137 C 0.3882(5) -0.1744(3) 0.5623(4) 0.0398(16) Uani 1 1 d . . .
H13H H 0.3682 -0.1979 0.5936 0.048 Uiso 1 1 calc R . .
C138 C 0.4835(4) -0.1680(3) 0.5773(4) 0.0416(17) Uani 1 1 d . . .
H13I H 0.5307 -0.1872 0.6199 0.050 Uiso 1 1 calc R . .
C140 C 0.5108(4) -0.1334(3) 0.5303(3) 0.0272(12) Uani 1 1 d . . .
H14B H 0.5769 -0.1287 0.5431 0.033 Uiso 1 1 calc R . .
C141 C 0.5577(4) -0.0403(3) 0.7027(4) 0.0334(14) Uani 1 1 d . . .
H14C H 0.5503 -0.0219 0.6501 0.040 Uiso 1 1 calc R . .
H14D H 0.6104 -0.0644 0.7148 0.040 Uiso 1 1 calc R . .
Cl5 Cl 0.6580(2) 0.57720(14) 0.2169(2) 0.1042(10) Uiso 1 1 d . . .
Cl6 Cl 0.6532(4) 0.6214(2) 0.0637(4) 0.181(2) Uiso 1 1 d . . .
Cl7 Cl 0.5262(6) 0.8210(4) -0.0125(6) 0.146(3) Uiso 0.50 1 d P . .
Cl8 Cl 0.5336(6) 0.7217(4) -0.0076(5) 0.132(3) Uiso 0.50 1 d P . .
C3S C 0.7184(8) 0.6088(5) 0.1613(8) 0.100(4) Uiso 1 1 d . . .
H3SA H 0.7447 0.6401 0.1918 0.120 Uiso 1 1 calc R . .
H3SB H 0.7729 0.5882 0.1628 0.120 Uiso 1 1 calc R . .
C4S C 0.4821(13) 0.7668(8) -0.0074(12) 0.067(5) Uiso 0.50 1 d P . .
H4SA H 0.4692 0.7663 0.0455 0.080 Uiso 0.50 1 calc PR . .
H4SB H 0.4194 0.7646 -0.0561 0.080 Uiso 0.50 1 calc PR . .
Cl4 Cl 0.8263(5) 0.7283(3) 0.1855(4) 0.1045(19) Uiso 0.50 1 d PD . .
Cl3 Cl 0.7879(4) 0.7749(3) 0.0268(4) 0.0967(18) Uiso 0.50 1 d PD . .
C2S C 0.7655(19) 0.7776(9) 0.1123(12) 0.118(9) Uiso 0.50 1 d PD . .
H2SA H 0.6958 0.7747 0.0966 0.142 Uiso 0.50 1 calc PR . .
H2SB H 0.7867 0.8099 0.1408 0.142 Uiso 0.50 1 calc PR . .

loop_
_atom_site_aniso_label
_atom_site_aniso_U_11
_atom_site_aniso_U_22
_atom_site_aniso_U_33
_atom_site_aniso_U_23
_atom_site_aniso_U_13
_atom_site_aniso_U_12
Rh1 0.01513(16) 0.0146(2) 0.01448(16) -0.00063(15) 0.00586(13) -0.00167(16)
Rh2 0.01468(16) 0.0159(2) 0.01303(15) -0.00140(15) 0.00550(13) -0.00135(16)
Rh3 0.01335(16) 0.0160(2) 0.01457(15) 0.00109(15) 0.00577(13) 0.00077(15)
Rh4 0.01438(16) 0.0146(2) 0.01519(16) 0.00080(15) 0.00647(13) 0.00064(16)
Rh5 0.01558(16) 0.0195(2) 0.01210(15) 0.00091(16) 0.00462(13) -0.00077(16)
Rh6 0.01368(16) 0.0175(2) 0.01318(15) 0.00008(16) 0.00377(13) -0.00080(16)
Cl1 0.0463(9) 0.0496(13) 0.0608(10) -0.0122(9) 0.0219(8) -0.0223(9)
Cl2 0.0453(8) 0.0592(13) 0.0367(7) -0.0184(8) 0.0258(7) -0.0278(9)
P1 0.0189(6) 0.0155(7) 0.0177(5) -0.0003(5) 0.0071(5) -0.0017(5)
P2 0.0174(5) 0.0192(7) 0.0128(5) -0.0007(5) 0.0042(4) -0.0013(6)
P3 0.0141(5) 0.0205(8) 0.0171(5) 0.0017(5) 0.0047(5) 0.0001(5)
P4 0.0147(5) 0.0170(7) 0.0174(5) 0.0006(5) 0.0057(5) 0.0005(5)
P5 0.0221(6) 0.0243(8) 0.0153(5) -0.0019(6) 0.0067(5) 0.0004(6)
P6 0.0153(5) 0.0208(8) 0.0151(5) -0.0001(5) 0.0044(4) 0.0014(5)
O1 0.0189(16) 0.016(2) 0.0196(16) -0.0011(15) 0.0064(13) -0.0009(15)
O2 0.0207(16) 0.017(2) 0.0187(16) 0.0001(15) 0.0082(14) -0.0018(15)
O3 0.0155(15) 0.021(2) 0.0206(16) 0.0024(16) 0.0085(13) 0.0024(15)
O4 0.0273(18) 0.018(2) 0.0197(16) -0.0013(16) 0.0131(15) -0.0011(16)
O5 0.0180(16) 0.022(2) 0.0135(14) -0.0031(15) 0.0057(13) -0.0048(16)
O6 0.0192(16) 0.022(2) 0.0154(15) -0.0027(15) 0.0054(13) -0.0012(16)
O7 0.0242(17) 0.021(2) 0.0157(15) 0.0004(15) 0.0085(14) 0.0000(16)
O8 0.0187(16) 0.019(2) 0.0154(15) -0.0012(14) 0.0049(13) -0.0037(15)
O9 0.0121(15) 0.030(2) 0.0147(14) 0.0022(15) 0.0017(12) 0.0016(15)
O10 0.0153(15) 0.019(2) 0.0169(15) 0.0012(15) 0.0046(12) 0.0003(15)
O11 0.0161(15) 0.023(2) 0.0164(15) 0.0027(16) 0.0042(13) -0.0012(16)
O12 0.0161(16) 0.023(2) 0.0191(16) 0.0010(16) 0.0051(13) 0.0027(15)
N1 0.018(2) 0.024(3) 0.021(2) 0.0004(19) 0.0072(17) 0.0001(19)
N3 0.024(2) 0.021(3) 0.025(2) 0.002(2) 0.0137(18) 0.001(2)
N4 0.022(2) 0.024(3) 0.027(2) 0.003(2) 0.0111(18) 0.004(2)
N5 0.023(2) 0.020(3) 0.022(2) 0.0032(19) 0.0075(17) -0.001(2)
N6 0.022(2) 0.018(3) 0.021(2) 0.0006(19) 0.0079(17) -0.0006(19)
C1 0.016(2) 0.021(3) 0.018(2) -0.001(2) 0.0062(18) 0.002(2)
C2 0.016(2) 0.019(3) 0.015(2) 0.000(2) 0.0043(18) 0.004(2)
C3 0.017(2) 0.032(4) 0.022(2) 0.003(2) 0.009(2) -0.001(2)
C4 0.019(2) 0.033(4) 0.026(2) 0.001(2) 0.011(2) 0.008(2)
C5 0.028(3) 0.024(3) 0.032(3) -0.006(3) 0.013(2) 0.007(3)
C6 0.025(3) 0.017(3) 0.031(3) -0.002(2) 0.011(2) -0.003(2)
C7 0.019(2) 0.013(3) 0.024(2) 0.001(2) 0.0064(19) -0.001(2)
C8 0.041(3) 0.032(4) 0.025(3) 0.003(3) 0.008(2) -0.010(3)
C9 0.061(4) 0.029(4) 0.036(3) 0.017(3) 0.008(3) -0.014(3)
C10 0.054(4) 0.027(4) 0.044(4) 0.000(3) 0.012(3) -0.016(3)
C11 0.047(4) 0.034(4) 0.029(3) -0.006(3) 0.006(3) -0.018(3)
C12 0.036(3) 0.023(3) 0.025(3) 0.001(2) 0.011(2) -0.002(3)
C13 0.020(2) 0.016(3) 0.021(2) 0.004(2) 0.0061(19) -0.002(2)
C14 0.028(3) 0.019(3) 0.025(2) 0.004(2) 0.012(2) 0.002(2)
C15 0.038(3) 0.030(4) 0.025(3) 0.004(3) 0.012(2) 0.002(3)
C16 0.032(3) 0.047(5) 0.024(3) 0.010(3) 0.006(2) 0.001(3)
C17 0.022(3) 0.054(5) 0.032(3) 0.017(3) 0.005(2) 0.012(3)
C18 0.025(3) 0.035(4) 0.029(3) 0.005(3) 0.011(2) 0.004(3)
C19 0.016(2) 0.020(3) 0.018(2) -0.003(2) 0.0041(17) 0.001(2)
C20 0.017(2) 0.016(3) 0.021(2) -0.001(2) 0.0047(19) 0.001(2)
C21 0.027(3) 0.024(3) 0.025(2) -0.004(2) 0.012(2) -0.007(2)
C22 0.023(3) 0.037(4) 0.031(3) -0.005(3) 0.008(2) -0.010(3)
C23 0.023(3) 0.041(4) 0.024(2) -0.006(3) 0.004(2) 0.003(3)
C24 0.023(2) 0.034(4) 0.018(2) -0.006(2) 0.0083(19) -0.002(3)
C25 0.021(2) 0.028(3) 0.013(2) -0.001(2) 0.0048(18) 0.001(2)
C26 0.022(2) 0.028(3) 0.025(2) -0.002(2) 0.008(2) 0.000(2)
C27 0.034(3) 0.029(4) 0.029(3) -0.009(3) 0.011(2) 0.001(3)
C28 0.035(3) 0.041(4) 0.029(3) -0.003(3) 0.017(2) 0.007(3)
C29 0.031(3) 0.040(4) 0.023(2) 0.001(3) 0.013(2) 0.001(3)
C30 0.027(3) 0.029(4) 0.024(2) 0.000(2) 0.013(2) 0.001(2)
C31 0.024(2) 0.020(3) 0.019(2) -0.001(2) 0.0031(19) -0.001(2)
C32 0.032(3) 0.025(4) 0.080(5) 0.019(4) 0.027(3) 0.005(3)
C33 0.038(4) 0.045(5) 0.100(7) 0.037(5) 0.020(4) 0.000(4)
C34 0.045(4) 0.022(4) 0.059(4) 0.010(3) -0.002(3) 0.007(3)
C35 0.036(3) 0.034(4) 0.022(3) -0.007(3) -0.002(2) 0.009(3)
C36 0.030(3) 0.033(4) 0.017(2) 0.005(2) 0.005(2) 0.008(3)
C37 0.024(2) 0.020(3) 0.015(2) 0.001(2) 0.0071(19) 0.002(2)
C38 0.021(2) 0.015(3) 0.020(2) -0.004(2) 0.0101(19) 0.000(2)
C39 0.025(3) 0.024(3) 0.018(2) 0.001(2) 0.009(2) -0.001(2)
C40 0.037(3) 0.021(3) 0.022(2) 0.008(2) 0.011(2) -0.001(3)
C41 0.030(3) 0.030(4) 0.022(2) 0.010(2) 0.006(2) 0.007(3)
C42 0.021(2) 0.028(3) 0.021(2) 0.004(2) 0.001(2) 0.001(2)
C43 0.018(2) 0.047(4) 0.020(2) 0.010(3) 0.005(2) 0.009(3)
C44 0.027(3) 0.065(6) 0.078(5) 0.043(5) 0.024(3) 0.008(4)
C45 0.036(4) 0.097(9) 0.130(9) 0.058(8) 0.054(5) 0.012(5)
C46 0.061(6) 0.081(8) 0.111(8) 0.050(7) 0.052(6) 0.050(6)
C47 0.059(5) 0.067(6) 0.044(4) 0.009(4) 0.026(4) 0.039(5)
C48 0.030(3) 0.051(5) 0.028(3) -0.002(3) 0.007(2) 0.016(3)
C49 0.021(2) 0.025(3) 0.023(2) -0.003(2) 0.007(2) -0.006(2)
C50 0.021(2) 0.032(4) 0.026(3) -0.004(3) -0.003(2) -0.005(3)
C51 0.036(3) 0.021(3) 0.048(3) -0.005(3) 0.007(3) 0.003(3)
C52 0.036(3) 0.045(5) 0.037(3) -0.020(3) 0.010(3) -0.014(3)
C53 0.073(5) 0.039(5) 0.032(3) -0.007(4) -0.003(3) -0.020(4)
C54 0.063(5) 0.027(4) 0.032(3) -0.005(3) -0.007(3) -0.005(4)
C55 0.018(2) 0.028(3) 0.017(2) -0.001(2) 0.0075(19) 0.006(2)
C56 0.021(2) 0.019(3) 0.014(2) 0.002(2) 0.0078(18) 0.005(2)
C57 0.021(2) 0.025(3) 0.025(2) 0.002(2) 0.011(2) -0.002(2)
C58 0.024(3) 0.033(4) 0.028(3) -0.004(3) 0.016(2) 0.003(3)
C59 0.023(3) 0.025(3) 0.030(3) -0.009(3) 0.010(2) 0.005(2)
C60 0.022(2) 0.021(3) 0.022(2) -0.004(2) 0.007(2) -0.001(2)
C61 0.019(2) 0.019(3) 0.021(2) -0.001(2) 0.0075(19) 0.001(2)
C62 0.017(2) 0.021(3) 0.018(2) -0.007(2) 0.0046(18) -0.001(2)
C63 0.028(3) 0.026(3) 0.019(2) 0.002(2) 0.007(2) 0.005(2)
C64 0.034(3) 0.023(3) 0.030(3) 0.009(2) 0.012(2) 0.004(3)
C65 0.030(3) 0.022(3) 0.033(3) 0.002(3) 0.005(2) -0.008(3)
C66 0.023(3) 0.020(3) 0.029(3) 0.005(2) 0.005(2) -0.002(2)
C67 0.019(2) 0.019(3) 0.019(2) 0.000(2) 0.0045(19) -0.005(2)
C68 0.028(3) 0.034(4) 0.023(2) -0.006(3) 0.009(2) 0.000(3)
C69 0.042(3) 0.034(4) 0.022(2) -0.008(3) 0.009(2) -0.007(3)
C70 0.031(3) 0.039(4) 0.023(3) 0.004(3) -0.005(2) -0.008(3)
C71 0.022(3) 0.026(4) 0.038(3) 0.003(3) 0.004(2) 0.000(2)
C72 0.024(3) 0.022(3) 0.030(3) 0.001(2) 0.012(2) -0.001(2)
C73 0.022(2) 0.021(3) 0.019(2) -0.001(2) 0.0070(19) 0.000(2)
C74 0.020(2) 0.019(3) 0.020(2) 0.002(2) 0.0048(19) 0.001(2)
C75 0.031(3) 0.026(4) 0.024(2) -0.009(2) 0.010(2) -0.007(3)
C76 0.026(3) 0.024(4) 0.036(3) -0.002(3) 0.003(2) -0.004(3)
C77 0.044(3) 0.027(4) 0.023(3) -0.006(3) 0.007(2) -0.006(3)
C78 0.043(3) 0.027(4) 0.021(2) -0.002(3) 0.013(2) -0.002(3)
C79 0.026(3) 0.033(4) 0.015(2) -0.001(2) 0.008(2) -0.008(3)
C80 0.029(3) 0.059(5) 0.026(3) -0.006(3) 0.013(2) -0.009(3)
C81 0.048(4) 0.066(6) 0.029(3) -0.011(4) 0.024(3) -0.023(4)
C82 0.042(4) 0.077(6) 0.017(2) 0.003(3) 0.009(3) -0.021(4)
C83 0.036(3) 0.074(6) 0.024(3) 0.015(3) 0.008(2) 0.002(4)
C84 0.036(3) 0.053(5) 0.019(2) 0.004(3) 0.009(2) 0.000(3)
C85 0.032(3) 0.035(4) 0.027(3) -0.006(3) 0.012(2) 0.007(3)
C86 0.049(4) 0.043(5) 0.058(4) 0.009(4) 0.033(4) 0.015(4)
C87 0.082(6) 0.063(7) 0.081(6) 0.035(5) 0.044(5) 0.035(5)
C88 0.051(5) 0.088(8) 0.075(6) 0.023(6) 0.034(4) 0.035(5)
C89 0.033(3) 0.059(6) 0.060(5) -0.016(4) 0.013(3) 0.009(4)
C90 0.033(3) 0.042(5) 0.061(4) -0.017(4) 0.013(3) 0.004(3)
C91 0.026(2) 0.019(3) 0.017(2) 0.003(2) 0.0085(19) 0.003(2)
C92 0.023(2) 0.022(3) 0.013(2) 0.001(2) 0.0039(18) 0.002(2)
C93 0.026(3) 0.033(4) 0.028(3) 0.010(3) 0.010(2) 0.004(3)
C94 0.036(3) 0.034(4) 0.038(3) 0.014(3) 0.019(3) 0.005(3)
C95 0.036(3) 0.028(4) 0.030(3) 0.014(3) 0.010(2) 0.012(3)
C96 0.025(3) 0.033(4) 0.028(3) 0.007(3) 0.012(2) 0.010(3)
C97 0.013(2) 0.023(3) 0.022(2) -0.002(2) 0.0024(18) 0.002(2)
C98 0.026(3) 0.029(4) 0.028(3) 0.000(3) 0.010(2) 0.001(3)
C99 0.036(3) 0.018(3) 0.041(3) -0.009(3) 0.010(3) -0.004(3)
C100 0.035(3) 0.039(4) 0.026(3) -0.008(3) 0.011(2) 0.005(3)
C101 0.030(3) 0.038(4) 0.029(3) -0.006(3) 0.015(2) -0.001(3)
C102 0.025(3) 0.027(3) 0.023(2) -0.003(2) 0.009(2) -0.005(2)
C103 0.015(2) 0.025(3) 0.020(2) 0.000(2) -0.0003(18) 0.000(2)
C104 0.024(3) 0.053(5) 0.022(3) -0.003(3) 0.004(2) 0.004(3)
C105 0.032(3) 0.058(5) 0.026(3) -0.009(3) -0.002(2) -0.001(3)
C106 0.020(3) 0.045(5) 0.045(4) -0.002(3) 0.000(3) 0.002(3)
C107 0.022(3) 0.045(5) 0.042(3) -0.004(3) 0.012(2) -0.005(3)
C108 0.023(3) 0.035(4) 0.028(3) -0.002(3) 0.008(2) -0.004(3)
C109 0.022(2) 0.016(3) 0.014(2) -0.0003(19) 0.0055(18) 0.002(2)
C110 0.013(2) 0.022(3) 0.016(2) 0.000(2) -0.0005(17) -0.001(2)
C111 0.016(2) 0.013(3) 0.015(2) 0.0003(19) 0.0059(17) 0.0031(19)
C112 0.013(2) 0.019(3) 0.015(2) 0.001(2) 0.0035(17) 0.002(2)
C113 0.020(2) 0.014(3) 0.018(2) -0.003(2) 0.0076(19) 0.002(2)
C114 0.017(2) 0.019(3) 0.014(2) -0.002(2) 0.0059(18) 0.002(2)
C115 0.029(3) 0.026(4) 0.029(3) 0.000(3) 0.015(2) -0.001(3)
C116 0.031(3) 0.035(4) 0.029(3) 0.004(3) 0.013(2) -0.007(3)
C117 0.027(3) 0.046(4) 0.029(3) 0.004(3) 0.018(2) -0.005(3)
C118 0.037(3) 0.039(4) 0.039(3) -0.001(3) 0.022(3) 0.008(3)
C119 0.032(3) 0.025(4) 0.028(3) 0.001(3) 0.013(2) -0.002(3)
C120 0.031(3) 0.028(4) 0.027(3) 0.003(3) 0.014(2) 0.000(3)
C121 0.054(4) 0.028(4) 0.038(3) 0.004(3) 0.029(3) 0.001(3)
C122 0.063(4) 0.024(4) 0.059(4) 0.003(3) 0.050(4) -0.004(3)
C123 0.034(3) 0.029(4) 0.071(5) 0.005(3) 0.034(3) -0.001(3)
C124 0.025(3) 0.028(4) 0.044(3) 0.001(3) 0.017(2) 0.001(3)
C125 0.042(4) 0.048(5) 0.053(4) -0.011(4) 0.032(3) -0.007(3)
C126 0.057(4) 0.096(8) 0.065(5) -0.038(5) 0.044(4) -0.031(5)
C127 0.047(4) 0.121(9) 0.053(4) -0.006(5) 0.032(4) -0.037(5)
C128 0.029(3) 0.054(5) 0.038(3) 0.014(3) 0.011(3) -0.010(3)
C129 0.024(3) 0.029(4) 0.040(3) 0.011(3) 0.009(2) 0.005(3)
C130 0.028(3) 0.034(4) 0.017(2) 0.000(2) 0.006(2) -0.001(3)
C131 0.037(3) 0.049(5) 0.032(3) 0.013(3) 0.018(3) -0.003(3)
C132 0.031(3) 0.036(4) 0.042(3) 0.006(3) 0.017(3) -0.006(3)
C133 0.026(3) 0.032(4) 0.032(3) -0.004(3) 0.007(2) -0.010(3)
C134 0.029(3) 0.024(3) 0.027(3) 0.002(3) 0.010(2) -0.002(3)
C135 0.018(2) 0.028(4) 0.030(3) -0.002(3) 0.004(2) -0.004(2)
C136 0.026(3) 0.032(4) 0.037(3) -0.002(3) 0.016(2) -0.010(3)
C137 0.048(4) 0.033(4) 0.046(4) 0.010(3) 0.027(3) -0.004(3)
C138 0.034(3) 0.046(5) 0.042(3) 0.016(3) 0.013(3) 0.011(3)
C140 0.022(2) 0.032(4) 0.029(3) 0.007(3) 0.011(2) 0.005(3)
C141 0.028(3) 0.036(4) 0.036(3) -0.009(3) 0.013(2) -0.012(3)

loop_
_atom_type_symbol
_atom_type_description
_atom_type_scat_dispersion_real
_atom_type_scat_dispersion_imag
_atom_type_scat_source
C C 0.0033 0.0016 'International Tables Vol C Tables 4.2.6.8 and 6.1.1.4'
H H 0.0000 0.0000 'International Tables Vol C Tables 4.2.6.8 and 6.1.1.4'
N N 0.0061 0.0033 'International Tables Vol C Tables 4.2.6.8 and 6.1.1.4'
O O 0.0106 0.0060 'International Tables Vol C Tables 4.2.6.8 and 6.1.1.4'
P P 0.1023 0.0942 'International Tables Vol C Tables 4.2.6.8 and 6.1.1.4'
Cl Cl 0.1484 0.1585 'International Tables Vol C Tables 4.2.6.8 and 6.1.1.4'
Rh Rh -1.1178 0.9187 'International Tables Vol C Tables 4.2.6.8 and 6.1.1.4'

loop_
_geom_angle_atom_site_label_1
_geom_angle_atom_site_label_2
_geom_angle_atom_site_label_3
_geom_angle
_geom_angle_site_symmetry_1
_geom_angle_site_symmetry_3
_geom_angle_publ_flag
C20 Rh1 O1 88.73(18) . . ?
C20 Rh1 O5 169.60(19) . . ?
O1 Rh1 O5 80.92(14) . . ?
C20 Rh1 P1 94.18(16) . . ?
O1 Rh1 P1 172.95(10) . . ?
O5 Rh1 P1 95.97(11) . . ?
C20 Rh1 N1 94.64(17) . . ?
O1 Rh1 N1 85.16(16) . . ?
O5 Rh1 N1 85.65(14) . . ?
P1 Rh1 N1 100.97(13) . . ?
C20 Rh1 Rh2 96.13(14) . . ?
O1 Rh1 Rh2 85.03(9) . . ?
O5 Rh1 Rh2 81.94(8) . . ?
P1 Rh1 Rh2 88.27(4) . . ?
N1 Rh1 Rh2 165.25(13) . . ?
C2 Rh2 O6 93.45(17) . . ?
C2 Rh2 O2 175.53(16) . . ?
O6 Rh2 O2 82.14(14) . . ?
C2 Rh2 P2 90.16(14) . . ?
O6 Rh2 P2 175.83(10) . . ?
O2 Rh2 P2 94.28(10) . . ?
C2 Rh2 Rh1 95.71(14) . . ?
O6 Rh2 Rh1 87.87(9) . . ?
O2 Rh2 Rh1 84.88(9) . . ?
P2 Rh2 Rh1 89.70(4) . . ?
C2 Rh2 Cl2 97.01(15) . . ?
O6 Rh2 Cl2 83.05(10) . . ?
O2 Rh2 Cl2 81.80(10) . . ?
P2 Rh2 Cl2 98.58(5) . . ?
Rh1 Rh2 Cl2 164.78(4) . . ?
C56 Rh3 O9 91.08(17) . . ?
C56 Rh3 O3 172.94(16) . . ?
O9 Rh3 O3 81.88(13) . . ?
C56 Rh3 P3 88.72(14) . . ?
O9 Rh3 P3 173.36(10) . . ?
O3 Rh3 P3 98.33(9) . . ?
C56 Rh3 N3 94.73(19) . . ?
O9 Rh3 N3 83.62(15) . . ?
O3 Rh3 N3 84.02(15) . . ?
P3 Rh3 N3 103.01(12) . . ?
C56 Rh3 Rh4 97.58(15) . . ?
O9 Rh3 Rh4 85.61(9) . . ?
O3 Rh3 Rh4 82.48(9) . . ?
P3 Rh3 Rh4 87.84(4) . . ?
N3 Rh3 Rh4 163.78(12) . . ?
C38 Rh4 O4 90.33(18) . . ?
C38 Rh4 O10 171.57(18) . . ?
O4 Rh4 O10 81.29(14) . . ?
C38 Rh4 P4 90.81(15) . . ?
O4 Rh4 P4 173.20(10) . . ?
O10 Rh4 P4 97.62(10) . . ?
C38 Rh4 N4 91.89(17) . . ?
O4 Rh4 N4 84.92(16) . . ?
O10 Rh4 N4 86.50(14) . . ?
P4 Rh4 N4 101.74(14) . . ?
C38 Rh4 Rh3 97.65(14) . . ?
O4 Rh4 Rh3 86.19(9) . . ?
O10 Rh4 Rh3 82.78(9) . . ?
P4 Rh4 Rh3 87.02(4) . . ?
N4 Rh4 Rh3 167.00(13) . . ?
C92 Rh5 O7 88.15(17) . . ?
C92 Rh5 O11 172.15(17) . . ?
O7 Rh5 O11 84.05(14) . . ?
C92 Rh5 P5 95.26(15) . . ?
O7 Rh5 P5 172.58(11) . . ?
O11 Rh5 P5 92.58(10) . . ?
C92 Rh5 N5 95.46(19) . . ?
O7 Rh5 N5 84.48(15) . . ?
O11 Rh5 N5 82.95(15) . . ?
P5 Rh5 N5 101.70(12) . . ?
C92 Rh5 Rh6 97.12(15) . . ?
O7 Rh5 Rh6 85.95(10) . . ?
O11 Rh5 Rh6 83.23(9) . . ?
P5 Rh5 Rh6 87.10(4) . . ?
N5 Rh5 Rh6 163.92(11) . . ?
C74 Rh6 O12 91.23(18) . . ?
C74 Rh6 P6 91.87(16) . . ?
O12 Rh6 P6 171.96(11) . . ?
C74 Rh6 O8 175.28(18) . . ?
O12 Rh6 O8 84.06(13) . . ?
P6 Rh6 O8 92.77(10) . . ?
C74 Rh6 N6 94.69(19) . . ?
O12 Rh6 N6 82.85(15) . . ?
P6 Rh6 N6 104.28(12) . . ?
O8 Rh6 N6 84.99(14) . . ?
C74 Rh6 Rh5 96.66(15) . . ?
O12 Rh6 Rh5 85.32(10) . . ?
P6 Rh6 Rh5 86.95(4) . . ?
O8 Rh6 Rh5 82.74(9) . . ?
N6 Rh6 Rh5 163.76(11) . . ?
C141 Cl2 Rh2 102.7(2) . . ?
C1 P1 C13 105.8(2) . . ?
C1 P1 C7 103.3(3) . . ?
C13 P1 C7 101.2(2) . . ?
C1 P1 Rh1 111.42(19) . . ?
C13 P1 Rh1 112.17(19) . . ?
C7 P1 Rh1 121.40(17) . . ?
C19 P2 C31 103.6(2) . . ?
C19 P2 C25 105.9(2) . . ?
C31 P2 C25 106.5(2) . . ?
C19 P2 Rh2 111.71(16) . . ?
C31 P2 Rh2 113.16(17) . . ?
C25 P2 Rh2 115.08(16) . . ?
C37 P3 C49 104.1(2) . . ?
C37 P3 C43 101.1(3) . . ?
C49 P3 C43 102.8(3) . . ?
C37 P3 Rh3 112.59(17) . . ?
C49 P3 Rh3 116.20(19) . . ?
C43 P3 Rh3 118.13(17) . . ?
C55 P4 C61 101.6(2) . . ?
C55 P4 C67 104.4(2) . . ?
C61 P4 C67 100.6(2) . . ?
C55 P4 Rh4 113.3(2) . . ?
C61 P4 Rh4 120.08(17) . . ?
C67 P4 Rh4 114.83(19) . . ?
C73 P5 C79 99.5(2) . . ?
C73 P5 C85 105.8(3) . . ?
C79 P5 C85 102.9(3) . . ?
C73 P5 Rh5 113.08(17) . . ?
C79 P5 Rh5 123.4(2) . . ?
C85 P5 Rh5 110.32(19) . . ?
C91 P6 C97 105.0(3) . . ?
C91 P6 C103 102.4(2) . . ?
C97 P6 C103 103.6(2) . . ?
C91 P6 Rh6 114.26(17) . . ?
C97 P6 Rh6 111.06(17) . . ?
C103 P6 Rh6 119.1(2) . . ?
C109 O1 Rh1 118.1(3) . . ?
C109 O2 Rh2 117.5(3) . . ?
C110 O3 Rh3 119.2(4) . . ?
C110 O4 Rh4 116.6(3) . . ?
C111 O5 Rh1 120.2(3) . . ?
C111 O6 Rh2 114.2(3) . . ?
C112 O7 Rh5 116.9(4) . . ?
C112 O8 Rh6 118.0(3) . . ?
C113 O9 Rh3 115.9(3) . . ?
C113 O10 Rh4 119.3(3) . . ?
C114 O11 Rh5 118.3(3) . . ?
C114 O12 Rh6 115.9(4) . . ?
C115 N1 C119 117.2(5) . . ?
C115 N1 Rh1 125.7(4) . . ?
C119 N1 Rh1 117.0(4) . . ?
C120 N3 C124 116.3(5) . . ?
C120 N3 Rh3 119.1(4) . . ?
C124 N3 Rh3 124.6(4) . . ?
C129 N4 C125 117.5(5) . . ?
C129 N4 Rh4 124.3(4) . . ?
C125 N4 Rh4 117.3(4) . . ?
C130 N5 C134 118.0(5) . . ?
C130 N5 Rh5 125.5(4) . . ?
C134 N5 Rh5 116.5(3) . . ?
C135 N6 C140 117.4(5) . . ?
C135 N6 Rh6 126.3(4) . . ?
C140 N6 Rh6 116.2(3) . . ?
C6 C1 C2 122.6(4) . . ?
C6 C1 P1 122.0(4) . . ?
C2 C1 P1 115.4(4) . . ?
C1 C2 C3 114.7(5) . . ?
C1 C2 Rh2 124.0(3) . . ?
C3 C2 Rh2 121.3(4) . . ?
C4 C3 C2 122.5(6) . . ?
C3 C4 C5 121.1(5) . . ?
C6 C5 C4 118.2(5) . . ?
C5 C6 C1 120.7(5) . . ?
C8 C7 C12 118.3(5) . . ?
C8 C7 P1 122.3(4) . . ?
C12 C7 P1 119.4(4) . . ?
C9 C8 C7 120.9(6) . . ?
C8 C9 C10 120.3(6) . . ?
C11 C10 C9 119.1(7) . . ?
C10 C11 C12 121.3(6) . . ?
C11 C12 C7 119.9(5) . . ?
C14 C13 C18 118.0(5) . . ?
C14 C13 P1 119.9(4) . . ?
C18 C13 P1 122.0(4) . . ?
C13 C14 C15 121.4(5) . . ?
C16 C15 C14 119.9(5) . . ?
C15 C16 C17 119.5(5) . . ?
C16 C17 C18 120.5(6) . . ?
C17 C18 C13 120.7(5) . . ?
C20 C19 C24 121.7(5) . . ?
C20 C19 P2 118.8(4) . . ?
C24 C19 P2 119.4(4) . . ?
C19 C20 C21 115.5(5) . . ?
C19 C20 Rh1 121.4(4) . . ?
C21 C20 Rh1 122.3(4) . . ?
C22 C21 C20 122.4(5) . . ?
C21 C22 C23 121.4(5) . . ?
C24 C23 C22 117.7(5) . . ?
C23 C24 C19 121.2(5) . . ?
C26 C25 C30 118.2(5) . . ?
C26 C25 P2 121.6(4) . . ?
C30 C25 P2 119.4(4) . . ?
C25 C26 C27 121.0(5) . . ?
C28 C27 C26 120.3(6) . . ?
C27 C28 C29 119.8(5) . . ?
C28 C29 C30 119.7(5) . . ?
C29 C30 C25 120.8(6) . . ?
C36 C31 C32 116.9(6) . . ?
C36 C31 P2 118.5(4) . . ?
C32 C31 P2 124.2(5) . . ?
C33 C32 C31 121.1(7) . . ?
C32 C33 C34 120.6(7) . . ?
C35 C34 C33 118.6(7) . . ?
C34 C35 C36 120.1(6) . . ?
C35 C36 C31 122.5(6) . . ?
C38 C37 C42 120.8(5) . . ?
C38 C37 P3 118.2(4) . . ?
C42 C37 P3 121.0(4) . . ?
C39 C38 C37 116.0(5) . . ?
C39 C38 Rh4 122.2(4) . . ?
C37 C38 Rh4 121.8(4) . . ?
C38 C39 C40 123.0(5) . . ?
C41 C40 C39 119.3(5) . . ?
C42 C41 C40 119.7(5) . . ?
C41 C42 C37 121.0(5) . . ?
C48 C43 C44 119.3(6) . . ?
C48 C43 P3 118.4(5) . . ?
C44 C43 P3 122.2(6) . . ?
C43 C44 C45 116.0(9) . . ?
C46 C45 C44 121.7(8) . . ?
C47 C46 C45 121.3(8) . . ?
C46 C47 C48 120.9(9) . . ?
C43 C48 C47 120.9(7) . . ?
C50 C49 C54 117.3(6) . . ?
C50 C49 P3 120.9(4) . . ?
C54 C49 P3 121.8(5) . . ?
C49 C50 C51 120.9(5) . . ?
C52 C51 C50 121.2(7) . . ?
C53 C52 C51 117.9(7) . . ?
C52 C53 C54 121.4(6) . . ?
C53 C54 C49 121.1(7) . . ?
C60 C55 C56 121.8(4) . . ?
C60 C55 P4 122.2(5) . . ?
C56 C55 P4 116.0(4) . . ?
C55 C56 C57 114.9(5) . . ?
C55 C56 Rh3 122.7(3) . . ?
C57 C56 Rh3 122.4(4) . . ?
C58 C57 C56 122.9(5) . . ?
C59 C58 C57 120.6(5) . . ?
C58 C59 C60 118.9(5) . . ?
C59 C60 C55 120.7(6) . . ?
C66 C61 C62 117.6(5) . . ?
C66 C61 P4 122.6(4) . . ?
C62 C61 P4 119.9(4) . . ?
C63 C62 C61 121.4(5) . . ?
C62 C63 C64 120.6(5) . . ?
C63 C64 C65 119.6(6) . . ?
C66 C65 C64 119.5(6) . . ?
C65 C66 C61 121.4(5) . . ?
C72 C67 C68 118.6(5) . . ?
C72 C67 P4 120.1(4) . . ?
C68 C67 P4 121.1(4) . . ?
C69 C68 C67 120.0(5) . . ?
C70 C69 C68 120.7(6) . . ?
C69 C70 C71 120.1(5) . . ?
C70 C71 C72 120.1(6) . . ?
C67 C72 C71 120.4(5) . . ?
C74 C73 C78 122.0(5) . . ?
C74 C73 P5 117.7(4) . . ?
C78 C73 P5 120.3(4) . . ?
C73 C74 C75 115.8(5) . . ?
C73 C74 Rh6 121.1(4) . . ?
C75 C74 Rh6 122.9(4) . . ?
C76 C75 C74 122.5(5) . . ?
C75 C76 C77 120.1(6) . . ?
C78 C77 C76 119.4(5) . . ?
C77 C78 C73 120.1(5) . . ?
C80 C79 C84 118.1(5) . . ?
C80 C79 P5 124.0(5) . . ?
C84 C79 P5 116.9(4) . . ?
C81 C80 C79 120.5(6) . . ?
C82 C81 C80 121.2(6) . . ?
C81 C82 C83 119.9(5) . . ?
C82 C83 C84 119.1(7) . . ?
C79 C84 C83 121.1(6) . . ?
C86 C85 C90 117.3(6) . . ?
C86 C85 P5 122.8(5) . . ?
C90 C85 P5 119.4(6) . . ?
C85 C86 C87 119.9(8) . . ?
C88 C87 C86 121.6(9) . . ?
C89 C88 C87 119.7(8) . . ?
C88 C89 C90 119.0(8) . . ?
C89 C90 C85 122.4(8) . . ?
C96 C91 C92 120.9(5) . . ?
C96 C91 P6 122.2(4) . . ?
C92 C91 P6 116.9(4) . . ?
C91 C92 C93 115.8(5) . . ?
C91 C92 Rh5 121.7(4) . . ?
C93 C92 Rh5 122.3(4) . . ?
C94 C93 C92 122.4(5) . . ?
C95 C94 C93 119.9(6) . . ?
C96 C95 C94 119.4(6) . . ?
C95 C96 C91 121.5(5) . . ?
C98 C97 C102 117.5(5) . . ?
C98 C97 P6 123.6(4) . . ?
C102 C97 P6 118.8(5) . . ?
C99 C98 C97 119.9(6) . . ?
C100 C99 C98 121.6(6) . . ?
C99 C100 C101 119.5(6) . . ?
C100 C101 C102 120.5(6) . . ?
C101 C102 C97 120.9(6) . . ?
C108 C103 C104 117.9(5) . . ?
C108 C103 P6 123.0(4) . . ?
C104 C103 P6 119.1(4) . . ?
C105 C104 C103 121.2(5) . . ?
C106 C105 C104 119.9(6) . . ?
C105 C106 C107 120.8(5) . . ?
C106 C107 C108 119.0(5) . . ?
C103 C108 C107 121.2(5) . . ?
O2 C109 O1 126.4(5) . . ?
O2 C109 C110 117.8(5) . . ?
O1 C109 C110 115.8(4) . . ?
O4 C110 O3 127.3(5) . . ?
O4 C110 C109 117.7(4) . . ?
O3 C110 C109 115.1(5) . . ?
O5 C111 O6 127.6(4) . . ?
O5 C111 C112 116.3(4) . . ?
O6 C111 C112 116.0(4) . . ?
O8 C112 O7 128.0(5) . . ?
O8 C112 C111 117.5(4) . . ?
O7 C112 C111 114.5(4) . . ?
O9 C113 O10 126.6(5) . . ?
O9 C113 C114 117.7(4) . . ?
O10 C113 C114 115.7(4) . . ?
O11 C114 O12 127.5(5) . . ?
O11 C114 C113 117.2(4) . . ?
O12 C114 C113 115.3(5) . . ?
N1 C115 C116 123.1(6) . . ?
C115 C116 C117 119.2(6) . . ?
C118 C117 C116 117.7(5) . . ?
C117 C118 C119 119.7(6) . . ?
N1 C119 C118 122.9(6) . . ?
N3 C120 C121 124.1(6) . . ?
C122 C121 C120 118.9(6) . . ?
C121 C122 C123 118.3(6) . . ?
C124 C123 C122 118.7(6) . . ?
N3 C124 C123 123.8(6) . . ?
N4 C125 C126 122.1(8) . . ?
C125 C126 C127 118.4(8) . . ?
C128 C127 C126 120.1(6) . . ?
C127 C128 C129 117.1(8) . . ?
N4 C129 C128 124.7(7) . . ?
N5 C130 C131 123.0(5) . . ?
C130 C131 C132 118.8(5) . . ?
C133 C132 C131 118.2(6) . . ?
C132 C133 C134 120.0(5) . . ?
N5 C134 C133 122.0(5) . . ?
N6 C135 C136 123.4(5) . . ?
C135 C136 C137 119.8(5) . . ?
C138 C137 C136 117.0(6) . . ?
C137 C138 C140 120.4(6) . . ?
N6 C140 C138 121.9(5) . . ?
Cl1 C141 Cl2 108.9(3) . . ?
Cl6 C3S Cl5 114.4(7) . . ?
Cl8 C4S Cl7 121.4(13) . . ?
Cl3 C2S Cl4 110.6(12) . . ?

loop_
_geom_bond_atom_site_label_1
_geom_bond_atom_site_label_2
_geom_bond_distance
_geom_bond_site_symmetry_2
_geom_bond_publ_flag
Rh1 C20 2.029(5) . ?
Rh1 O1 2.117(4) . ?
Rh1 O5 2.183(3) . ?
Rh1 P1 2.2183(15) . ?
Rh1 N1 2.229(4) . ?
Rh1 Rh2 2.5252(5) . ?
Rh2 C2 1.996(5) . ?
Rh2 O6 2.122(3) . ?
Rh2 O2 2.182(4) . ?
Rh2 P2 2.2088(12) . ?
Rh2 Cl2 2.6364(16) . ?
Rh3 C56 1.995(5) . ?
Rh3 O9 2.129(3) . ?
Rh3 O3 2.178(4) . ?
Rh3 P3 2.2349(13) . ?
Rh3 N3 2.267(4) . ?
Rh3 Rh4 2.5567(5) . ?
Rh4 C38 2.015(5) . ?
Rh4 O4 2.123(4) . ?
Rh4 O10 2.174(3) . ?
Rh4 P4 2.2182(14) . ?
Rh4 N4 2.273(4) . ?
Rh5 C92 2.018(5) . ?
Rh5 O7 2.111(3) . ?
Rh5 O11 2.193(3) . ?
Rh5 P5 2.2111(14) . ?
Rh5 N5 2.254(4) . ?
Rh5 Rh6 2.5626(5) . ?
Rh6 C74 2.015(5) . ?
Rh6 O12 2.128(4) . ?
Rh6 P6 2.1993(14) . ?
Rh6 O8 2.205(3) . ?
Rh6 N6 2.302(4) . ?
Cl1 C141 1.759(6) . ?
Cl2 C141 1.763(6) . ?
P1 C1 1.802(5) . ?
P1 C13 1.838(5) . ?
P1 C7 1.841(6) . ?
P2 C19 1.810(5) . ?
P2 C31 1.838(6) . ?
P2 C25 1.842(5) . ?
P3 C37 1.819(5) . ?
P3 C49 1.838(6) . ?
P3 C43 1.852(6) . ?
P4 C55 1.822(5) . ?
P4 C61 1.837(6) . ?
P4 C67 1.846(5) . ?
P5 C73 1.819(5) . ?
P5 C79 1.842(5) . ?
P5 C85 1.846(6) . ?
P6 C91 1.809(5) . ?
P6 C97 1.828(5) . ?
P6 C103 1.834(5) . ?
O1 C109 1.260(6) . ?
O2 C109 1.256(6) . ?
O3 C110 1.263(6) . ?
O4 C110 1.247(7) . ?
O5 C111 1.247(5) . ?
O6 C111 1.257(5) . ?
O7 C112 1.263(6) . ?
O8 C112 1.245(6) . ?
O9 C113 1.255(5) . ?
O10 C113 1.260(6) . ?
O11 C114 1.245(7) . ?
O12 C114 1.265(6) . ?
N1 C115 1.328(8) . ?
N1 C119 1.329(8) . ?
N3 C120 1.331(7) . ?
N3 C124 1.347(7) . ?
N4 C129 1.317(8) . ?
N4 C125 1.348(8) . ?
N5 C130 1.337(6) . ?
N5 C134 1.338(7) . ?
N6 C135 1.338(6) . ?
N6 C140 1.351(7) . ?
C1 C6 1.396(8) . ?
C1 C2 1.413(8) . ?
C2 C3 1.421(6) . ?
C3 C4 1.380(8) . ?
C4 C5 1.394(9) . ?
C5 C6 1.385(7) . ?
C7 C8 1.391(8) . ?
C7 C12 1.406(7) . ?
C8 C9 1.383(9) . ?
C9 C10 1.387(9) . ?
C10 C11 1.375(9) . ?
C11 C12 1.381(9) . ?
C13 C14 1.385(7) . ?
C13 C18 1.390(8) . ?
C14 C15 1.390(7) . ?
C15 C16 1.376(9) . ?
C16 C17 1.382(9) . ?
C17 C18 1.385(8) . ?
C19 C20 1.397(7) . ?
C19 C24 1.415(7) . ?
C20 C21 1.403(7) . ?
C21 C22 1.381(8) . ?
C22 C23 1.394(8) . ?
C23 C24 1.367(8) . ?
C25 C26 1.371(8) . ?
C25 C30 1.408(7) . ?
C26 C27 1.393(8) . ?
C27 C28 1.377(9) . ?
C28 C29 1.383(9) . ?
C29 C30 1.387(8) . ?
C31 C36 1.388(8) . ?
C31 C32 1.395(9) . ?
C32 C33 1.381(11) . ?
C33 C34 1.405(12) . ?
C34 C35 1.368(10) . ?
C35 C36 1.385(9) . ?
C37 C38 1.409(7) . ?
C37 C42 1.414(7) . ?
C38 C39 1.404(7) . ?
C39 C40 1.406(7) . ?
C40 C41 1.381(8) . ?
C41 C42 1.375(8) . ?
C43 C48 1.373(10) . ?
C43 C44 1.385(9) . ?
C44 C45 1.439(12) . ?
C45 C46 1.326(16) . ?
C46 C47 1.294(14) . ?
C47 C48 1.374(9) . ?
C49 C50 1.383(9) . ?
C49 C54 1.390(8) . ?
C50 C51 1.385(9) . ?
C51 C52 1.377(9) . ?
C52 C53 1.370(11) . ?
C53 C54 1.375(10) . ?
C55 C60 1.395(8) . ?
C55 C56 1.413(8) . ?
C56 C57 1.415(6) . ?
C57 C58 1.380(8) . ?
C58 C59 1.372(9) . ?
C59 C60 1.389(7) . ?
C61 C66 1.394(8) . ?
C61 C62 1.403(7) . ?
C62 C63 1.374(8) . ?
C63 C64 1.376(8) . ?
C64 C65 1.401(8) . ?
C65 C66 1.388(8) . ?
C67 C72 1.391(7) . ?
C67 C68 1.402(8) . ?
C68 C69 1.394(8) . ?
C69 C70 1.371(9) . ?
C70 C71 1.376(9) . ?
C71 C72 1.399(8) . ?
C73 C74 1.402(7) . ?
C73 C78 1.404(8) . ?
C74 C75 1.403(7) . ?
C75 C76 1.382(8) . ?
C76 C77 1.389(8) . ?
C77 C78 1.373(9) . ?
C79 C80 1.388(8) . ?
C79 C84 1.389(9) . ?
C80 C81 1.382(8) . ?
C81 C82 1.356(11) . ?
C82 C83 1.388(10) . ?
C83 C84 1.397(7) . ?
C85 C86 1.352(10) . ?
C85 C90 1.398(9) . ?
C86 C87 1.384(11) . ?
C87 C88 1.358(13) . ?
C88 C89 1.349(13) . ?
C89 C90 1.367(10) . ?
C91 C96 1.403(8) . ?
C91 C92 1.408(7) . ?
C92 C93 1.408(8) . ?
C93 C94 1.394(8) . ?
C94 C95 1.383(8) . ?
C95 C96 1.358(8) . ?
C97 C98 1.404(9) . ?
C97 C102 1.411(7) . ?
C98 C99 1.385(8) . ?
C99 C100 1.368(9) . ?
C100 C101 1.372(10) . ?
C101 C102 1.381(8) . ?
C103 C108 1.389(7) . ?
C103 C104 1.399(7) . ?
C104 C105 1.396(8) . ?
C105 C106 1.364(9) . ?
C106 C107 1.391(9) . ?
C107 C108 1.406(8) . ?
C109 C110 1.533(7) . ?
C111 C112 1.552(6) . ?
C113 C114 1.533(7) . ?
C115 C116 1.377(7) . ?
C116 C117 1.381(10) . ?
C117 C118 1.363(10) . ?
C118 C119 1.380(8) . ?
C120 C121 1.380(8) . ?
C121 C122 1.378(9) . ?
C122 C123 1.391(10) . ?
C123 C124 1.375(9) . ?
C125 C126 1.384(9) . ?
C126 C127 1.402(14) . ?
C127 C128 1.350(12) . ?
C128 C129 1.398(8) . ?
C130 C131 1.381(8) . ?
C131 C132 1.389(9) . ?
C132 C133 1.367(8) . ?
C133 C134 1.385(8) . ?
C135 C136 1.376(8) . ?
C136 C137 1.390(9) . ?
C137 C138 1.381(9) . ?
C138 C140 1.393(9) . ?
Cl5 C3S 1.773(12) . ?
Cl6 C3S 1.600(12) . ?
Cl7 C4S 1.63(2) . ?
Cl8 C4S 1.45(2) . ?
Cl4 C2S 1.808(17) . ?
Cl3 C2S 1.617(16) . ?

loop_
_geom_torsion_atom_site_label_1
_geom_torsion_atom_site_label_2
_geom_torsion_atom_site_label_3
_geom_torsion_atom_site_label_4
_geom_torsion
_geom_torsion_site_symmetry_1
_geom_torsion_site_symmetry_2
_geom_torsion_site_symmetry_3
_geom_torsion_site_symmetry_4
_geom_torsion_publ_flag
O1 Rh1 Rh2 O2 -17.60(12) . . . . ?
O5 Rh1 Rh2 O6 -18.38(15) . . . . ?
P1 Rh1 Rh2 P2 -105.49(5) . . . . ?
P1 Rh1 Rh2 C2 -15.36(14) . . . . ?
C20 Rh1 Rh2 P2 -11.46(16) . . . . ?
C20 Rh1 Rh2 C2 78.7(2) . . . . ?
O3 Rh3 Rh4 O4 -19.34(13) . . . . ?
O9 Rh3 Rh4 O10 -20.03(15) . . . . ?
P3 Rh3 Rh4 P4 -100.89(5) . . . . ?
P3 Rh3 Rh4 C38 -10.47(15) . . . . ?
C56 Rh3 Rh4 P4 -12.46(14) . . . . ?
C56 Rh1 Rh2 C38 17.94(5) . . . . ?
O7 Rh5 Rh6 O8 -19.35(14) . . . . ?
O11 Rh5 Rh6 O12 -19.46(13) . . . . ?
P5 Rh5 Rh6 P6 -108.73(5) . . . . ?
P5 Rh5 Rh6 C74 -17.21(16) . . . . ?
C92 Rh5 Rh6 P6 -13.78(15) . . . . ?
C92 Rh5 Rh6 C74 77.7(2) . . . . ?
